data_4328532
loop_
_publ_author_name
'Khurram Yaqoob'
'Jean-Claude Crivello'
'Jean-Marc Joubert'

_publ_section_title
;
 Comparison of the Site Occupancies Determined by Combined Rietveld
 Refinement and Density Functional Theory Calculations: Example of the
 Ternary Mo-Ni-Re \s Phase
;
_journal_name_full 'Inorganic Chemistry'
_journal_page_first 3071
_journal_page_last 3078
_journal_paper_doi 10.1021/ic202479y
_journal_volume 51
_journal_year 2012
_chemical_formula_sum 'Mo14.7 Ni2.4 Re12.9'
_chemical_formula_weight 3953.252
_chemical_name_systematic ' ?'
_space_group_IT_number 136
_symmetry_cell_setting tetragonal
_symmetry_space_group_name_Hall '-P 4n 2n'
_symmetry_space_group_name_H-M 'P 42/m n m'
_cell_angle_alpha 90.00000
_cell_angle_beta 90.00000
_cell_angle_gamma 90.00000
_cell_formula_units_Z 1
_cell_length_a 9.52620(18)
_cell_length_b 9.52620(18)
_cell_length_c 4.96050(11)
_cell_measurement_temperature 300
_cell_volume 450.158(16)
_computing_structure_refinement FULLPROF
_diffrn_ambient_temperature 300
_diffrn_radiation_probe neutron
_diffrn_radiation_type 'Constant Wavelength Neutron Diffraction'
_diffrn_radiation_wavelength 1.22530
_diffrn_source 'nuclear reactor'
_pd_char_colour metallic_grey
_pd_instr_location ' ?'
_pd_meas_2theta_range_inc 0.050000
_pd_meas_2theta_range_max 121.06001
_pd_meas_2theta_range_min 4.61000
_pd_meas_number_of_points 2330
_pd_prep_temperature 1873
_pd_proc_2theta_range_inc 0.050000
_pd_proc_2theta_range_max 121.1598
_pd_proc_2theta_range_min 4.7098
_pd_proc_ls_pref_orient_corr ' ?'
_pd_proc_ls_prof_R_factor 2.9832
_pd_proc_ls_prof_wR_expected 1.6518
_pd_proc_ls_prof_wR_factor 3.7832
_pd_proc_wavelength 1.225300
_pd_spec_mounting ' ?'
_refine_ls_number_parameters 42
_refine_ls_number_reflns 434
_refine_ls_number_restraints 0
_refine_ls_R_I_factor 3.3183
_cod_data_source_file ic202479y_si_002_1.cif
_cod_data_source_block sigmaN1
_cod_original_cell_volume 450.157(15)
_cod_database_code 4328532
_pd_proc_ls_prof_cr_factor 6.1630
_pd_proc_ls_prof_cwr_factor 6.7331
_pd_proc_ls_prof_cwr_expected 2.9397
_pd_proc_ls_prof_chi2 5.2459
_pd_proc_ls_prof_echi2 5.2459

loop_
_symmetry_equiv_pos_as_xyz
x,y,z
-y+1/2,x+1/2,z+1/2
-x,-y,z
y+1/2,-x+1/2,z+1/2
-x+1/2,y+1/2,z+1/2
y,x,z
x+1/2,-y+1/2,z+1/2
-y,-x,z
-x,-y,-z
y+1/2,-x+1/2,-z+1/2
x,y,-z
-y+1/2,x+1/2,-z+1/2
x+1/2,-y+1/2,-z+1/2
-y,-x,-z
-x+1/2,y+1/2,-z+1/2
y,x,-z

loop_
_atom_site_label
_atom_site_fract_x
_atom_site_fract_y
_atom_site_fract_z
_atom_site_U_iso_or_equiv
_atom_site_occupancy
_atom_site_adp_type
_atom_site_type_symbol
R1 0.00000 0.00000 0.00000 0.0024(4) 0.48(2) Uiso Re
M1 0.00000 0.00000 0.00000 0.0024(4) 0.09(4) Uiso MO
N1 0.00000 0.00000 0.00000 0.0024(4) 0.43 Uiso Ni
R2 0.3987(3) 0.3987(3) 0.00000 0.0018(3) 0.13(1) Uiso RE
M2 0.3987(3) 0.3987(3) 0.00000 0.0018(3) 0.91(3) Uiso MO
N2 0.3987(3) 0.3987(3) 0.00000 0.0018(3) -0.04 Uiso Ni
R3 0.4639(2) 0.1303(2) 0.00000 0.0018(3) 0.35(1) Uiso RE
M3 0.4639(2) 0.1303(2) 0.00000 0.0018(3) 0.61(2) Uiso MO
N3 0.4639(2) 0.1303(2) 0.00000 0.0018(3) 0.04 Uiso Ni
R4 0.74141(20) 0.0657(2) 0.00000 0.0024(4) 0.75(1) Uiso Re
M4 0.74141(20) 0.0657(2) 0.00000 0.0024(4) 0.05(2) Uiso MO
N4 0.74141(20) 0.0657(2) 0.00000 0.0024(4) 0.20 Uiso Ni
R5 0.18191(15) 0.18191(15) 0.2508(6) 0.0018(3) 0.32 Uiso Re
M5 0.18191(15) 0.18191(15) 0.2508(6) 0.0018(3) 0.71 Uiso Mo
N5 0.18191(15) 0.18191(15) 0.2508(6) 0.0018(3) -0.03 Uiso Ni

loop_
_atom_type_symbol
_atom_type_scat_length_neutron
_atom_type_scat_source
Re 0.92000 V.F._Sears_Neutron_News_3_26_(1992)
MO 0.67150 V.F._Sears_Neutron_News_3_26_(1992)
Ni 1.03000 V.F._Sears_Neutron_News_3_26_(1992)
RE 0.92000 V.F._Sears_Neutron_News_3_26_(1992)
Mo 0.67150 V.F._Sears_Neutron_News_3_26_(1992)
